data_7103192
loop_
_publ_author_name
'Basak, Amit'
'Mitra, Debarati'
'Kar, Moumita'
'Biradha, Kumar'

_publ_section_title
;
 Design, synthesis and DNA-cleaving efficiency of photoswitchable
 dimeric azobenzene-based C2-symmetric enediynes.
;
_journal_issue 26
_journal_name_full 'Chemical communications (Cambridge, England)'
_journal_page_first 3067
_journal_page_last 3069
_journal_paper_doi 10.1039/b801644e
_journal_year 2008
_chemical_absolute_configuration syn
_chemical_formula_sum 'C40 H44 N4 O8'
_chemical_formula_weight 708.79
_chemical_name_systematic
;
?
;
_space_group_IT_number 1
_symmetry_cell_setting triclinic
_symmetry_space_group_name_Hall 'P 1'
_symmetry_space_group_name_H-M 'P 1'
_atom_sites_solution_hydrogens geom
_atom_sites_solution_primary direct
_atom_sites_solution_secondary difmap
_audit_creation_method SHELXL-97
_cell_angle_alpha 80.108(6)
_cell_angle_beta 81.866(6)
_cell_angle_gamma 65.132(5)
_cell_formula_units_Z 2
_cell_length_a 9.0546(18)
_cell_length_b 10.325(2)
_cell_length_c 22.378(5)
_cell_measurement_temperature 296(2)
_cell_volume 1864.3(6)
_computing_cell_refinement 'BRUKER AXS SMART'
_computing_data_collection 'BRUKER AXS SMART'
_computing_data_reduction 'BRUKER AXS SMART'
_computing_structure_refinement 'SHELXL-97 (Sheldrick, 1997)'
_computing_structure_solution 'SHELXS-97 (Sheldrick, 1990)'
_diffrn_ambient_temperature 296(2)
_diffrn_measured_fraction_theta_full 0.989
_diffrn_measured_fraction_theta_max 0.989
_diffrn_measurement_device_type 'Bruker-APEX-2 CCD AREA DETECTOR'
_diffrn_measurement_method hemisphere
_diffrn_radiation_monochromator graphite
_diffrn_radiation_source 'fine-focus sealed tube'
_diffrn_radiation_type MoK\a
_diffrn_radiation_wavelength 0.71073
_diffrn_reflns_av_R_equivalents 0.0301
_diffrn_reflns_av_sigmaI/netI 0.0428
_diffrn_reflns_limit_h_max 9
_diffrn_reflns_limit_h_min -11
_diffrn_reflns_limit_k_max 12
_diffrn_reflns_limit_k_min -12
_diffrn_reflns_limit_l_max 27
_diffrn_reflns_limit_l_min -27
_diffrn_reflns_number 23961
_diffrn_reflns_theta_full 26.00
_diffrn_reflns_theta_max 26.00
_diffrn_reflns_theta_min 0.93
_exptl_absorpt_coefficient_mu 0.089
_exptl_absorpt_correction_T_max 0.9912
_exptl_absorpt_correction_T_min 0.9868
_exptl_absorpt_correction_type empirical
_exptl_absorpt_process_details sadabs
_exptl_crystal_colour Orange
_exptl_crystal_density_diffrn 1.263
_exptl_crystal_density_method 'not measured'
_exptl_crystal_description Platelet
_exptl_crystal_F_000 752
_exptl_crystal_size_max 0.15
_exptl_crystal_size_mid 0.10
_exptl_crystal_size_min 0.10
_refine_diff_density_max 0.310
_refine_diff_density_min -0.232
_refine_diff_density_rms 0.078
_refine_ls_abs_structure_details 'Flack H D (1983), Acta Cryst. A39, 876-881'
_refine_ls_abs_structure_Flack 0.00
_refine_ls_extinction_method none
_refine_ls_goodness_of_fit_ref 0.978
_refine_ls_hydrogen_treatment constr
_refine_ls_matrix_type full
_refine_ls_number_parameters 937
_refine_ls_number_reflns 11454
_refine_ls_number_restraints 3
_refine_ls_restrained_S_all 0.978
_refine_ls_R_factor_all 0.0943
_refine_ls_R_factor_gt 0.0558
_refine_ls_shift/su_max 0.008
_refine_ls_shift/su_mean 0.001
_refine_ls_structure_factor_coef Fsqd
_refine_ls_weighting_details 'calc w=1/[\s^2^(Fo^2^)+(0.0993P)^2^+0.0000P] where P=(Fo^2^+2Fc^2^)/3'
_refine_ls_weighting_scheme calc
_refine_ls_wR_factor_gt 0.1425
_refine_ls_wR_factor_ref 0.1661
_reflns_number_gt 7218
_reflns_number_total 11454
_reflns_threshold_expression >2sigma(I)
_cod_data_source_file b801644e.txt
_cod_data_source_block kk1
_cod_depositor_comments
;
The following automatic conversions were performed:
'_symmetry_cell_setting' value 'Triclinic' changed to 'triclinic'
according to '/home/saulius/struct/CIF-dictionaries/cif_core.dic'
dictionary named 'cif_core.dic' version 2.4.1 from
2010-06-29.

'_exptl_absorpt_correction_type' value 'Empirical' changed to
'empirical' according to
'/home/saulius/struct/CIF-dictionaries/cif_core.dic' dictionary named
'cif_core.dic' version 2.4.1 from 2010-06-29.

Automatic conversion script
Id: cif_fix_enum 1527 2010-12-29 10:47:43Z saulius 
;
_cod_original_sg_symbol_H-M P1
_cod_database_code 7103192

loop_
_symmetry_equiv_pos_as_xyz
'x, y, z'

loop_
_atom_site_label
_atom_site_type_symbol
_atom_site_fract_x
_atom_site_fract_y
_atom_site_fract_z
_atom_site_U_iso_or_equiv
_atom_site_adp_type
_atom_site_occupancy
_atom_site_symmetry_multiplicity
_atom_site_calc_flag
_atom_site_refinement_flags
_atom_site_disorder_assembly
_atom_site_disorder_group
N1A N 0.3792(3) -1.1294(3) 0.73847(11) 0.0409(6) Uani 1 1 d . . .
N2A N 0.4750(3) -1.0734(3) 0.71536(12) 0.0426(7) Uani 1 1 d . . .
C1A C 0.5672(4) -1.0565(3) 0.75773(13) 0.0371(7) Uani 1 1 d . . .
C2A C 0.6719(4) -0.9890(3) 0.73461(13) 0.0385(8) Uani 1 1 d . . .
C3A C 0.7657(4) -0.9710(4) 0.77435(16) 0.0488(9) Uani 1 1 d . . .
H3A H 0.8342 -0.9242 0.7597 0.059 Uiso 1 1 calc R . .
C4A C 0.7570(5) -1.0222(4) 0.83493(16) 0.0538(10) Uani 1 1 d . . .
H4A H 0.8206 -1.0104 0.8610 0.065 Uiso 1 1 calc R . .
C5A C 0.6563(5) -1.0905(5) 0.85768(15) 0.0562(10) Uani 1 1 d . . .
H5A H 0.6524 -1.1254 0.8988 0.067 Uiso 1 1 calc R . .
C6A C 0.5615(4) -1.1070(4) 0.81966(15) 0.0510(9) Uani 1 1 d . . .
H6A H 0.4923 -1.1526 0.8353 0.061 Uiso 1 1 calc R . .
C7A C 0.2870(4) -1.1451(3) 0.69625(13) 0.0360(7) Uani 1 1 d . . .
C8A C 0.2928(4) -1.0953(4) 0.63475(14) 0.0450(8) Uani 1 1 d . . .
H8A H 0.3606 -1.0483 0.6192 0.054 Uiso 1 1 calc R . .
C9A C 0.1990(5) -1.1145(4) 0.59616(15) 0.0511(9) Uani 1 1 d . . .
H9A H 0.2033 -1.0798 0.5550 0.061 Uiso 1 1 calc R . .
C10A C 0.0993(5) -1.1849(4) 0.61860(15) 0.0502(9) Uani 1 1 d . . .
H10A H 0.0378 -1.1991 0.5925 0.060 Uiso 1 1 calc R . .
C11A C 0.0903(4) -1.2346(4) 0.68004(15) 0.0457(8) Uani 1 1 d . . .
H11A H 0.0216 -1.2809 0.6952 0.055 Uiso 1 1 calc R . .
C12A C 0.1841(4) -1.2154(3) 0.71893(13) 0.0361(7) Uani 1 1 d . . .
N1B N 0.6538(3) -0.8582(3) 0.55593(12) 0.0445(7) Uani 1 1 d . . .
H1B H 0.6415 -0.9343 0.5735 0.053 Uiso 1 1 calc R . .
O1B O 0.6745(3) -0.9450(3) 0.67372(10) 0.0492(6) Uani 1 1 d . . .
O2B O 0.7660(4) -0.7022(3) 0.55992(12) 0.0663(8) Uani 1 1 d . . .
O3B O 0.4388(3) -0.9406(3) 0.52287(11) 0.0607(7) Uani 1 1 d . . .
O4B O 0.3802(3) -0.7778(3) 0.44130(12) 0.0630(8) Uani 1 1 d . . .
C1B C 0.7632(4) -0.8591(4) 0.64952(15) 0.0437(8) Uani 1 1 d . . .
H1B1 H 0.8793 -0.9169 0.6518 0.052 Uiso 1 1 calc . . .
H1B2 H 0.7322 -0.7802 0.6733 0.052 Uiso 1 1 calc . . .
C2B C 0.7273(4) -0.8009(4) 0.58440(15) 0.0443(8) Uani 1 1 d . . .
C3B C 0.5946(4) -0.7964(4) 0.49664(14) 0.0451(8) Uani 1 1 d . . .
H3B H 0.5447 -0.6914 0.4953 0.054 Uiso 1 1 calc R . .
C4B C 0.4629(4) -0.8461(4) 0.49026(14) 0.0417(8) Uani 1 1 d . . .
C5B C 0.2641(6) -0.8308(6) 0.4278(2) 0.0774(13) Uani 1 1 d . . .
H5B1 H 0.1601 -0.7850 0.4505 0.093 Uiso 1 1 calc . . .
H5B2 H 0.3043 -0.9338 0.4399 0.093 Uiso 1 1 calc . . .
C6B C 0.2425(5) -0.7990(5) 0.36245(18) 0.0587(10) Uani 1 1 d . . .
C7B C 0.0907(6) -0.7194(5) 0.34237(19) 0.0747(13) Uani 1 1 d . . .
H7B H 0.0026 -0.6847 0.3708 0.090 Uiso 1 1 calc R . .
C8B C 0.0631(7) -0.6887(6) 0.2816(2) 0.0984(17) Uani 1 1 d . . .
H8B H -0.0415 -0.6354 0.2689 0.118 Uiso 1 1 calc R . .
C9B C 0.1960(9) -0.7399(7) 0.2403(2) 0.0972(17) Uani 1 1 d . . .
H9B H 0.1808 -0.7204 0.1990 0.117 Uiso 1 1 calc R . .
C10B C 0.3462(8) -0.8168(7) 0.2585(3) 0.0986(17) Uani 1 1 d . . .
H10B H 0.4345 -0.8493 0.2299 0.118 Uiso 1 1 calc R . .
C11B C 0.3704(6) -0.8479(5) 0.3194(2) 0.0799(13) Uani 1 1 d . . .
H11B H 0.4751 -0.9030 0.3316 0.096 Uiso 1 1 calc R . .
C12B C 0.7293(5) -0.8365(5) 0.44418(16) 0.0604(11) Uani 1 1 d . . .
H12B H 0.8240 -0.8292 0.4574 0.072 Uiso 1 1 calc R . .
C13B C 0.6800(6) -0.7290(6) 0.38688(18) 0.0786(14) Uani 1 1 d . . .
H13A H 0.6464 -0.6332 0.3967 0.118 Uiso 1 1 calc R . .
H13B H 0.5912 -0.7364 0.3709 0.118 Uiso 1 1 calc R . .
H13C H 0.7714 -0.7498 0.3570 0.118 Uiso 1 1 calc R . .
C14B C 0.7852(5) -0.9880(5) 0.4309(2) 0.0756(13) Uani 1 1 d . . .
H14A H 0.8694 -1.0062 0.3981 0.113 Uiso 1 1 calc R . .
H14B H 0.6948 -1.0013 0.4194 0.113 Uiso 1 1 calc R . .
H14C H 0.8273 -1.0534 0.4665 0.113 Uiso 1 1 calc R . .
N1C N 0.1505(4) -1.3202(3) 0.90211(11) 0.0437(7) Uani 1 1 d . . .
H1C H 0.1682 -1.2465 0.8848 0.052 Uiso 1 1 calc R . .
O1C O 0.1805(3) -1.2600(3) 0.78023(9) 0.0457(6) Uani 1 1 d . . .
O2C O 0.0929(3) -1.5052(3) 0.89174(10) 0.0576(7) Uani 1 1 d . . .
O3C O -0.1302(4) -1.2280(4) 0.98412(12) 0.0749(9) Uani 1 1 d . . .
O4C O -0.0114(4) -1.4447(3) 1.03701(11) 0.0678(8) Uani 1 1 d . . .
C1C C 0.0929(4) -1.3464(4) 0.80219(13) 0.0389(8) Uani 1 1 d . . .
H1C1 H 0.1323 -1.4286 0.7798 0.047 Uiso 1 1 calc . . .
H1C2 H -0.0221 -1.2911 0.7962 0.047 Uiso 1 1 calc . . .
C2C C 0.1150(4) -1.3977(4) 0.86946(14) 0.0407(8) Uani 1 1 d . . .
C3C C 0.1594(4) -1.3608(3) 0.96722(14) 0.0430(8) Uani 1 1 d . . .
H3C H 0.2281 -1.4639 0.9747 0.052 Uiso 1 1 calc R . .
C4C C -0.0116(5) -1.3348(4) 0.99585(15) 0.0522(9) Uani 1 1 d . . .
C5C C -0.1713(7) -1.4329(6) 1.0647(2) 0.0889(15) Uani 1 1 d . . .
H5C1 H -0.1670 -1.5282 1.0797 0.107 Uiso 1 1 calc . . .
H5C2 H -0.2505 -1.3894 1.0344 0.107 Uiso 1 1 calc . . .
C6C C -0.2248(6) -1.3426(5) 1.1168(2) 0.0713(12) Uani 1 1 d . . .
C7C C -0.1285(7) -1.3740(6) 1.1649(2) 0.109(2) Uani 1 1 d . . .
H7C H -0.0262 -1.4502 1.1645 0.131 Uiso 1 1 calc R . .
C8C C -0.1812(9) -1.2950(8) 1.2130(2) 0.119(2) Uani 1 1 d . . .
H8C H -0.1153 -1.3177 1.2449 0.143 Uiso 1 1 calc R . .
C9C C -0.3301(8) -1.1835(7) 1.2137(2) 0.106(2) Uani 1 1 d . . .
H9C H -0.3681 -1.1317 1.2469 0.127 Uiso 1 1 calc R . .
C10C C -0.4216(7) -1.1481(7) 1.1675(3) 0.108(2) Uani 1 1 d . . .
H10C H -0.5217 -1.0691 1.1677 0.130 Uiso 1 1 calc R . .
C11C C -0.3694(6) -1.2282(7) 1.1183(2) 0.0957(17) Uani 1 1 d . . .
H11C H -0.4354 -1.2021 1.0862 0.115 Uiso 1 1 calc R . .
C12C C 0.2351(5) -1.2794(4) 0.99445(15) 0.0498(9) Uani 1 1 d . . .
H12C H 0.1703 -1.1763 0.9839 0.060 Uiso 1 1 calc R . .
C13C C 0.4084(6) -1.3117(6) 0.9673(2) 0.0807(13) Uani 1 1 d . . .
H13D H 0.4524 -1.2579 0.9847 0.121 Uiso 1 1 calc R . .
H13E H 0.4081 -1.2850 0.9240 0.121 Uiso 1 1 calc R . .
H13F H 0.4745 -1.4127 0.9760 0.121 Uiso 1 1 calc R . .
C14C C 0.2288(7) -1.3104(5) 1.06379(17) 0.0784(13) Uani 1 1 d . . .
H14D H 0.2756 -1.2563 1.0794 0.118 Uiso 1 1 calc R . .
H14E H 0.2894 -1.4112 1.0756 0.118 Uiso 1 1 calc R . .
H14F H 0.1173 -1.2830 1.0800 0.118 Uiso 1 1 calc R . .
N1D N -0.6228(3) -0.6277(3) 0.73760(11) 0.0407(6) Uani 1 1 d . . .
N2D N -0.5211(3) -0.5784(3) 0.71538(11) 0.0418(7) Uani 1 1 d . . .
C1D C -0.7125(4) -0.6448(3) 0.69519(13) 0.0363(7) Uani 1 1 d . . .
C2D C -0.7036(4) -0.5958(4) 0.63310(14) 0.0419(8) Uani 1 1 d . . .
H2D H -0.6356 -0.5488 0.6180 0.050 Uiso 1 1 calc R . .
C3D C -0.7942(4) -0.6163(4) 0.59416(14) 0.0467(9) Uani 1 1 d . . .
H3D H -0.7864 -0.5840 0.5529 0.056 Uiso 1 1 calc R . .
C4D C -0.8964(4) -0.6846(4) 0.61621(15) 0.0481(9) Uani 1 1 d . . .
H4D H -0.9571 -0.6988 0.5898 0.058 Uiso 1 1 calc R . .
C5D C -0.9089(4) -0.7323(4) 0.67814(15) 0.0447(8) Uani 1 1 d . . .
H5D H -0.9791 -0.7772 0.6930 0.054 Uiso 1 1 calc R . .
C6D C -0.8173(4) -0.7132(3) 0.71735(13) 0.0366(7) Uani 1 1 d . . .
C7D C -0.4325(4) -0.5599(4) 0.75827(14) 0.0379(8) Uani 1 1 d . . .
C8D C -0.3290(4) -0.4913(4) 0.73574(13) 0.0385(8) Uani 1 1 d . . .
C9D C -0.2380(4) -0.4712(4) 0.77607(16) 0.0480(9) Uani 1 1 d . . .
H9D H -0.1703 -0.4235 0.7618 0.058 Uiso 1 1 calc R . .
C10D C -0.2485(4) -0.5220(4) 0.83673(15) 0.0523(10) Uani 1 1 d . . .
H10D H -0.1869 -0.5090 0.8632 0.063 Uiso 1 1 calc R . .
C11D C -0.3488(5) -0.5916(4) 0.85881(15) 0.0550(10) Uani 1 1 d . . .
H11D H -0.3545 -0.6260 0.8999 0.066 Uiso 1 1 calc R . .
C12D C -0.4405(4) -0.6103(4) 0.81995(15) 0.0498(9) Uani 1 1 d . . .
H12D H -0.5088 -0.6571 0.8349 0.060 Uiso 1 1 calc R . .
N1E N -0.3323(3) -0.3698(3) 0.55566(11) 0.0426(7) Uani 1 1 d . . .
H1E H -0.3521 -0.4414 0.5745 0.051 Uiso 1 1 calc R . .
O1E O -0.3248(3) -0.4475(3) 0.67475(9) 0.0500(6) Uani 1 1 d . . .
O2E O -0.2283(4) -0.2076(3) 0.56149(11) 0.0638(7) Uani 1 1 d . . .
O3E O -0.5690(3) -0.4217(3) 0.50802(14) 0.0726(8) Uani 1 1 d . . .
O4E O -0.6210(3) -0.2133(4) 0.44908(12) 0.0688(8) Uani 1 1 d . . .
C1E C -0.2383(4) -0.3604(4) 0.65112(15) 0.0423(8) Uani 1 1 d . . .
H1E1 H -0.1224 -0.4163 0.6551 0.051 Uiso 1 1 calc . . .
H1E2 H -0.2739 -0.2798 0.6742 0.051 Uiso 1 1 calc . . .
C2E C -0.2677(4) -0.3058(4) 0.58540(15) 0.0414(8) Uani 1 1 d . . .
C3E C -0.3696(4) -0.3211(4) 0.49264(15) 0.0445(8) Uani 1 1 d . . .
H3E H -0.3810 -0.2213 0.4827 0.053 Uiso 1 1 calc R . .
C4E C -0.5312(4) -0.3268(4) 0.48524(15) 0.0475(9) Uani 1 1 d . . .
C5E C -0.7770(5) -0.2055(7) 0.4344(2) 0.0898(16) Uani 1 1 d . . .
H5E1 H -0.8591 -0.1081 0.4359 0.108 Uiso 1 1 calc . . .
H5E2 H -0.8114 -0.2689 0.4646 0.108 Uiso 1 1 calc . . .
C6E C -0.7640(5) -0.2479(6) 0.3724(2) 0.0660(11) Uani 1 1 d . . .
C7E C -0.7273(6) -0.3823(6) 0.3649(3) 0.0829(14) Uani 1 1 d . . .
H7E H -0.7072 -0.4528 0.3984 0.099 Uiso 1 1 calc R . .
C8E C -0.7187(7) -0.4183(7) 0.3087(4) 0.1128(19) Uani 1 1 d . . .
H8E H -0.6919 -0.5136 0.3039 0.135 Uiso 1 1 calc R . .
C9E C -0.7490(9) -0.3164(11) 0.2589(3) 0.123(3) Uani 1 1 d . . .
H9E H -0.7444 -0.3411 0.2204 0.148 Uiso 1 1 calc R . .
C10E C -0.7855(8) -0.1794(9) 0.2665(3) 0.113(2) Uani 1 1 d . . .
H10E H -0.8062 -0.1083 0.2332 0.135 Uiso 1 1 calc R . .
C11E C -0.7919(6) -0.1454(6) 0.3234(2) 0.0889(15) Uani 1 1 d . . .
H11E H -0.8156 -0.0511 0.3287 0.107 Uiso 1 1 calc R . .
C12E C -0.2363(4) -0.4147(5) 0.44708(15) 0.0508(9) Uani 1 1 d . . .
H12E H -0.2359 -0.5112 0.4536 0.061 Uiso 1 1 calc R . .
C13E C -0.0688(6) -0.4281(6) 0.4577(2) 0.0928(16) Uani 1 1 d . . .
H13G H -0.0453 -0.4689 0.4989 0.139 Uiso 1 1 calc R . .
H13H H -0.0665 -0.3346 0.4504 0.139 Uiso 1 1 calc R . .
H13I H 0.0116 -0.4893 0.4304 0.139 Uiso 1 1 calc R . .
C14E C -0.2755(6) -0.3500(6) 0.38193(18) 0.0856(15) Uani 1 1 d . . .
H14G H -0.1938 -0.4093 0.3544 0.128 Uiso 1 1 calc R . .
H14H H -0.2770 -0.2551 0.3749 0.128 Uiso 1 1 calc R . .
H14I H -0.3805 -0.3447 0.3754 0.128 Uiso 1 1 calc R . .
N1F N -0.8571(3) -0.8180(3) 0.90176(11) 0.0427(7) Uani 1 1 d . . .
H1F H -0.8400 -0.7433 0.8853 0.051 Uiso 1 1 calc R . .
O1F O -0.8233(3) -0.7557(3) 0.77897(9) 0.0449(6) Uani 1 1 d . . .
O2F O -0.9082(3) -1.0045(3) 0.88897(10) 0.0564(7) Uani 1 1 d . . .
O3F O -1.1406(4) -0.7260(3) 0.98294(12) 0.0739(9) Uani 1 1 d . . .
O4F O -1.0255(3) -0.9451(3) 1.03489(11) 0.0592(7) Uani 1 1 d . . .
C1F C -0.9109(4) -0.8432(3) 0.80079(13) 0.0384(8) Uani 1 1 d . . .
H1F1 H -0.8709 -0.9251 0.7781 0.046 Uiso 1 1 calc . . .
H1F2 H -1.0258 -0.7882 0.7947 0.046 Uiso 1 1 calc . . .
C2F C -0.8895(4) -0.8955(4) 0.86797(14) 0.0382(8) Uani 1 1 d . . .
C3F C -0.8510(4) -0.8612(4) 0.96676(13) 0.0429(8) Uani 1 1 d . . .
H3F H -0.7837 -0.9647 0.9738 0.052 Uiso 1 1 calc R . .
C4F C -1.0230(5) -0.8337(4) 0.99475(14) 0.0490(9) Uani 1 1 d . . .
C5F C -1.1855(6) -0.9323(5) 1.0631(2) 0.0725(12) Uani 1 1 d . . .
H5F1 H -1.1826 -1.0276 1.0771 0.087 Uiso 1 1 calc . . .
H5F2 H -1.2657 -0.8859 1.0332 0.087 Uiso 1 1 calc . . .
C6F C -1.2357(5) -0.8460(5) 1.11616(18) 0.0619(11) Uani 1 1 d . . .
C7F C -1.1600(6) -0.9039(6) 1.1699(2) 0.0901(16) Uani 1 1 d . . .
H7F H -1.0788 -0.9969 1.1736 0.108 Uiso 1 1 calc R . .
C8F C -1.2040(8) -0.8248(8) 1.2175(2) 0.1047(19) Uani 1 1 d . . .
H8F H -1.1529 -0.8650 1.2535 0.126 Uiso 1 1 calc R . .
C9F C -1.3225(7) -0.6867(8) 1.2131(2) 0.0968(17) Uani 1 1 d . . .
H9F H -1.3509 -0.6337 1.2457 0.116 Uiso 1 1 calc R . .
C10F C -1.3967(7) -0.6295(6) 1.1615(2) 0.0919(16) Uani 1 1 d . . .
H10F H -1.4764 -0.5358 1.1581 0.110 Uiso 1 1 calc R . .
C11F C -1.3551(6) -0.7099(6) 1.11215(19) 0.0773(14) Uani 1 1 d . . .
H11F H -1.4092 -0.6700 1.0768 0.093 Uiso 1 1 calc R . .
C12F C -0.7742(5) -0.7822(4) 0.99577(15) 0.0516(9) Uani 1 1 d . . .
H12F H -0.8390 -0.6787 0.9867 0.062 Uiso 1 1 calc R . .
C13F C -0.6003(6) -0.8140(6) 0.9687(2) 0.0817(14) Uani 1 1 d . . .
H13J H -0.6003 -0.7884 0.9254 0.123 Uiso 1 1 calc R . .
H13K H -0.5335 -0.9147 0.9779 0.123 Uiso 1 1 calc R . .
H13L H -0.5575 -0.7589 0.9858 0.123 Uiso 1 1 calc R . .
C14F C -0.7796(7) -0.8203(6) 1.06472(17) 0.0807(14) Uani 1 1 d . . .
H14J H -0.7329 -0.7684 1.0819 0.121 Uiso 1 1 calc R . .
H14K H -0.7185 -0.9218 1.0748 0.121 Uiso 1 1 calc R . .
H14L H -0.8909 -0.7946 1.0809 0.121 Uiso 1 1 calc R . .

loop_
_atom_site_aniso_label
_atom_site_aniso_U_11
_atom_site_aniso_U_22
_atom_site_aniso_U_33
_atom_site_aniso_U_23
_atom_site_aniso_U_13
_atom_site_aniso_U_12
N1A 0.0455(16) 0.0498(17) 0.0401(14) -0.0050(12) -0.0011(12) -0.0326(14)
N2A 0.0418(16) 0.0540(18) 0.0408(15) -0.0076(12) -0.0021(12) -0.0275(14)
C1A 0.0384(18) 0.0413(19) 0.0366(17) -0.0078(14) -0.0045(14) -0.0194(15)
C2A 0.0380(18) 0.045(2) 0.0378(17) -0.0068(15) -0.0057(14) -0.0207(16)
C3A 0.052(2) 0.056(2) 0.053(2) -0.0061(17) -0.0141(17) -0.0332(19)
C4A 0.057(2) 0.065(3) 0.049(2) -0.0138(18) -0.0160(18) -0.028(2)
C5A 0.064(2) 0.075(3) 0.0337(19) -0.0056(17) -0.0094(18) -0.031(2)
C6A 0.052(2) 0.065(3) 0.0411(19) -0.0045(17) -0.0019(16) -0.0298(19)
C7A 0.0356(17) 0.0401(19) 0.0373(17) -0.0084(14) 0.0000(14) -0.0196(15)
C8A 0.051(2) 0.052(2) 0.0416(18) -0.0067(15) 0.0047(16) -0.0325(18)
C9A 0.064(2) 0.063(2) 0.0346(18) -0.0039(16) -0.0048(17) -0.035(2)
C10A 0.058(2) 0.065(2) 0.0419(19) -0.0082(17) -0.0071(16) -0.038(2)
C11A 0.048(2) 0.057(2) 0.0451(19) -0.0062(16) -0.0014(16) -0.0351(18)
C12A 0.0394(18) 0.0408(19) 0.0327(16) -0.0055(14) 0.0008(14) -0.0216(15)
N1B 0.0520(18) 0.0472(17) 0.0465(15) 0.0034(13) -0.0135(13) -0.0324(14)
O1B 0.0570(15) 0.0706(17) 0.0419(13) -0.0012(11) -0.0071(11) -0.0483(14)
O2B 0.089(2) 0.0627(18) 0.0679(17) 0.0129(14) -0.0227(15) -0.0539(17)
O3B 0.0661(17) 0.0774(19) 0.0548(15) 0.0120(13) -0.0125(13) -0.0501(15)
O4B 0.0632(17) 0.0674(18) 0.0701(17) 0.0194(14) -0.0292(14) -0.0409(15)
C1B 0.042(2) 0.047(2) 0.052(2) -0.0070(16) -0.0050(16) -0.0278(17)
C2B 0.044(2) 0.041(2) 0.053(2) -0.0032(16) -0.0051(16) -0.0225(17)
C3B 0.056(2) 0.045(2) 0.0429(18) 0.0023(15) -0.0097(16) -0.0300(18)
C4B 0.0434(19) 0.047(2) 0.0364(17) 0.0000(15) -0.0051(15) -0.0218(16)
C5B 0.070(3) 0.096(3) 0.084(3) 0.017(3) -0.035(2) -0.053(3)
C6B 0.058(2) 0.066(3) 0.064(2) 0.002(2) -0.021(2) -0.034(2)
C7B 0.070(3) 0.091(3) 0.066(3) -0.009(2) -0.019(2) -0.031(3)
C8B 0.096(4) 0.106(4) 0.084(4) -0.006(3) -0.039(3) -0.026(3)
C9B 0.118(5) 0.115(5) 0.062(3) -0.013(3) -0.020(3) -0.046(4)
C10B 0.096(4) 0.102(4) 0.100(4) -0.033(3) -0.005(3) -0.035(3)
C11B 0.072(3) 0.080(3) 0.082(3) -0.008(2) -0.019(3) -0.021(3)
C12B 0.050(2) 0.095(3) 0.046(2) 0.002(2) -0.0024(17) -0.044(2)
C13B 0.092(3) 0.109(4) 0.056(2) 0.007(2) -0.007(2) -0.068(3)
C14B 0.061(3) 0.077(3) 0.075(3) -0.009(2) 0.008(2) -0.019(2)
N1C 0.0675(19) 0.0404(16) 0.0362(14) 0.0012(12) -0.0041(13) -0.0366(15)
O1C 0.0623(15) 0.0632(16) 0.0339(11) -0.0009(10) -0.0053(10) -0.0485(13)
O2C 0.091(2) 0.0497(16) 0.0512(14) 0.0022(12) -0.0106(13) -0.0489(15)
O3C 0.0673(19) 0.082(2) 0.0640(17) 0.0037(15) -0.0071(14) -0.0236(17)
O4C 0.089(2) 0.0566(16) 0.0607(16) -0.0061(12) 0.0211(14) -0.0417(15)
C1C 0.049(2) 0.0432(19) 0.0361(16) -0.0072(14) 0.0005(14) -0.0305(17)
C2C 0.048(2) 0.042(2) 0.0393(17) -0.0073(15) 0.0015(15) -0.0251(17)
C3C 0.058(2) 0.0347(18) 0.0397(17) -0.0003(14) -0.0046(16) -0.0231(17)
C4C 0.076(3) 0.054(2) 0.0343(17) -0.0040(16) -0.0045(18) -0.034(2)
C5C 0.104(4) 0.086(3) 0.093(3) -0.021(3) 0.036(3) -0.064(3)
C6C 0.084(3) 0.068(3) 0.063(3) -0.004(2) 0.019(2) -0.041(3)
C7C 0.106(4) 0.101(4) 0.064(3) 0.009(3) -0.002(3) 0.005(3)
C8C 0.143(6) 0.134(6) 0.047(3) -0.004(3) -0.012(3) -0.025(5)
C9C 0.114(5) 0.115(5) 0.066(3) -0.025(3) 0.008(3) -0.023(4)
C10C 0.085(4) 0.104(5) 0.107(4) -0.029(4) 0.003(3) -0.008(3)
C11C 0.074(3) 0.119(5) 0.091(4) -0.028(3) -0.004(3) -0.032(3)
C12C 0.065(2) 0.044(2) 0.0464(19) -0.0011(15) -0.0161(17) -0.0270(18)
C13C 0.090(3) 0.097(4) 0.072(3) -0.005(2) -0.018(2) -0.052(3)
C14C 0.112(4) 0.092(3) 0.047(2) -0.005(2) -0.020(2) -0.054(3)
N1D 0.0400(15) 0.0534(18) 0.0382(14) -0.0044(12) -0.0017(12) -0.0292(14)
N2D 0.0400(15) 0.0553(18) 0.0386(14) -0.0037(12) -0.0029(12) -0.0285(14)
C1D 0.0354(17) 0.0387(19) 0.0378(17) -0.0061(14) 0.0003(14) -0.0184(15)
C2D 0.0427(19) 0.051(2) 0.0411(18) -0.0020(15) -0.0012(15) -0.0294(17)
C3D 0.050(2) 0.062(2) 0.0331(17) -0.0018(15) -0.0047(15) -0.0296(18)
C4D 0.050(2) 0.061(2) 0.0406(19) -0.0075(16) -0.0139(16) -0.0250(18)
C5D 0.041(2) 0.055(2) 0.0468(19) -0.0067(16) -0.0086(16) -0.0269(17)
C6D 0.0391(18) 0.0402(19) 0.0368(17) -0.0056(14) -0.0008(14) -0.0223(15)
C7D 0.0337(17) 0.045(2) 0.0396(17) -0.0084(14) -0.0052(14) -0.0183(15)
C8D 0.0378(18) 0.047(2) 0.0372(17) -0.0106(15) -0.0049(14) -0.0210(16)
C9D 0.051(2) 0.056(2) 0.051(2) -0.0106(17) -0.0102(17) -0.0317(19)
C10D 0.054(2) 0.065(3) 0.043(2) -0.0131(17) -0.0150(17) -0.024(2)
C11D 0.063(2) 0.069(3) 0.0367(19) -0.0019(17) -0.0073(18) -0.031(2)
C12D 0.050(2) 0.065(3) 0.0406(19) -0.0026(17) -0.0034(16) -0.0312(19)
N1E 0.0463(17) 0.0503(17) 0.0399(14) 0.0009(12) -0.0052(12) -0.0299(14)
O1E 0.0609(15) 0.0741(18) 0.0367(12) -0.0022(11) -0.0051(11) -0.0500(14)
O2E 0.088(2) 0.0619(18) 0.0600(15) 0.0099(13) -0.0202(14) -0.0505(16)
O3E 0.0619(18) 0.076(2) 0.092(2) 0.0021(17) -0.0147(15) -0.0427(16)
O4E 0.0543(16) 0.081(2) 0.0674(16) 0.0058(15) -0.0255(13) -0.0232(15)
C1E 0.0389(19) 0.048(2) 0.050(2) -0.0097(16) -0.0026(15) -0.0263(16)
C2E 0.0413(19) 0.044(2) 0.0463(19) -0.0021(16) -0.0021(15) -0.0257(16)
C3E 0.043(2) 0.045(2) 0.0489(19) 0.0027(15) -0.0071(16) -0.0236(16)
C4E 0.048(2) 0.056(2) 0.045(2) -0.0068(17) -0.0087(16) -0.0246(19)
C5E 0.048(3) 0.132(5) 0.087(3) -0.017(3) -0.021(2) -0.027(3)
C6E 0.045(2) 0.079(3) 0.075(3) -0.006(2) -0.013(2) -0.025(2)
C7E 0.073(3) 0.076(4) 0.104(4) -0.008(3) -0.011(3) -0.034(3)
C8E 0.097(4) 0.105(5) 0.149(6) -0.052(5) -0.004(4) -0.042(4)
C9E 0.115(5) 0.165(8) 0.089(4) -0.062(5) -0.007(4) -0.038(5)
C10E 0.111(5) 0.134(6) 0.084(4) 0.004(4) -0.017(3) -0.045(4)
C11E 0.099(4) 0.073(3) 0.092(4) 0.000(3) -0.028(3) -0.030(3)
C12E 0.050(2) 0.062(2) 0.047(2) -0.0016(17) -0.0039(16) -0.0313(19)
C13E 0.058(3) 0.121(4) 0.097(3) -0.030(3) 0.002(2) -0.031(3)
C14E 0.091(3) 0.101(4) 0.053(2) -0.003(2) -0.001(2) -0.031(3)
N1F 0.0622(18) 0.0399(16) 0.0381(14) 0.0003(12) -0.0065(13) -0.0336(14)
O1F 0.0613(15) 0.0613(15) 0.0323(11) -0.0008(10) -0.0063(10) -0.0456(13)
O2F 0.0904(19) 0.0469(15) 0.0509(14) 0.0022(11) -0.0133(13) -0.0469(14)
O3F 0.0642(18) 0.081(2) 0.0547(16) 0.0105(14) -0.0107(13) -0.0135(16)
O4F 0.0715(18) 0.0555(16) 0.0544(14) -0.0034(12) 0.0088(13) -0.0349(14)
C1F 0.048(2) 0.0416(19) 0.0369(16) -0.0072(14) 0.0002(14) -0.0297(16)
C2F 0.047(2) 0.0372(19) 0.0364(17) -0.0019(14) -0.0052(14) -0.0231(16)
C3F 0.060(2) 0.0374(19) 0.0355(16) 0.0005(13) -0.0079(15) -0.0244(17)
C4F 0.067(3) 0.057(2) 0.0289(16) 0.0001(16) -0.0080(17) -0.032(2)
C5F 0.077(3) 0.079(3) 0.075(3) -0.011(2) 0.013(2) -0.050(3)
C6F 0.061(3) 0.073(3) 0.057(2) -0.003(2) 0.004(2) -0.036(2)
C7F 0.083(3) 0.094(4) 0.073(3) -0.007(3) -0.009(3) -0.016(3)
C8F 0.097(4) 0.145(6) 0.063(3) -0.018(3) -0.014(3) -0.036(4)
C9F 0.096(4) 0.133(5) 0.066(3) -0.033(3) 0.006(3) -0.048(4)
C10F 0.089(4) 0.086(4) 0.084(4) -0.013(3) 0.013(3) -0.024(3)
C11F 0.077(3) 0.092(4) 0.053(2) 0.002(2) -0.002(2) -0.030(3)
C12F 0.073(3) 0.048(2) 0.0416(18) -0.0020(15) -0.0178(17) -0.0289(19)
C13F 0.082(3) 0.099(4) 0.081(3) -0.011(3) -0.012(2) -0.052(3)
C14F 0.112(4) 0.097(4) 0.049(2) -0.009(2) -0.021(2) -0.054(3)

loop_
_atom_type_symbol
_atom_type_description
_atom_type_scat_dispersion_real
_atom_type_scat_dispersion_imag
_atom_type_scat_source
C C 0.0033 0.0016 'International Tables Vol C Tables 4.2.6.8 and 6.1.1.4'
H H 0.0000 0.0000 'International Tables Vol C Tables 4.2.6.8 and 6.1.1.4'
N N 0.0061 0.0033 'International Tables Vol C Tables 4.2.6.8 and 6.1.1.4'
O O 0.0106 0.0060 'International Tables Vol C Tables 4.2.6.8 and 6.1.1.4'

loop_
_geom_angle_atom_site_label_1
_geom_angle_atom_site_label_2
_geom_angle_atom_site_label_3
_geom_angle
_geom_angle_site_symmetry_1
_geom_angle_site_symmetry_3
_geom_angle_publ_flag
N2A N1A C7A 114.3(2) . . ?
N1A N2A C1A 114.5(2) . . ?
C2A C1A C6A 119.3(3) . . ?
C2A C1A N2A 117.0(3) . . ?
C6A C1A N2A 123.8(3) . . ?
O1B C2A C3A 124.6(3) . . ?
O1B C2A C1A 116.4(3) . . ?
C3A C2A C1A 119.0(3) . . ?
C4A C3A C2A 120.1(3) . . ?
C5A C4A C3A 121.1(3) . . ?
C4A C5A C6A 119.7(3) . . ?
C5A C6A C1A 120.9(4) . . ?
C8A C7A C12A 118.8(3) . . ?
C8A C7A N1A 124.1(3) . . ?
C12A C7A N1A 117.1(3) . . ?
C9A C8A C7A 120.9(3) . . ?
C10A C9A C8A 120.0(3) . . ?
C9A C10A C11A 120.2(3) . . ?
C10A C11A C12A 119.9(3) . . ?
O1C C12A C11A 123.3(3) . . ?
O1C C12A C7A 116.5(3) . . ?
C11A C12A C7A 120.1(3) . . ?
C2B N1B C3B 122.0(3) . . ?
C2A O1B C1B 118.1(2) . . ?
C4B O4B C5B 116.0(3) . . ?
O1B C1B C2B 109.8(3) . . ?
O2B C2B N1B 123.0(3) . . ?
O2B C2B C1B 118.7(3) . . ?
N1B C2B C1B 118.3(3) . . ?
N1B C3B C4B 106.9(2) . . ?
N1B C3B C12B 113.5(3) . . ?
C4B C3B C12B 111.2(3) . . ?
O3B C4B O4B 122.5(3) . . ?
O3B C4B C3B 124.9(3) . . ?
O4B C4B C3B 112.5(3) . . ?
O4B C5B C6B 109.5(3) . . ?
C7B C6B C11B 117.4(4) . . ?
C7B C6B C5B 120.1(4) . . ?
C11B C6B C5B 122.5(4) . . ?
C6B C7B C8B 122.5(4) . . ?
C7B C8B C9B 117.6(5) . . ?
C10B C9B C8B 121.3(5) . . ?
C9B C10B C11B 120.0(5) . . ?
C10B C11B C6B 121.1(4) . . ?
C14B C12B C13B 111.4(4) . . ?
C14B C12B C3B 113.6(3) . . ?
C13B C12B C3B 111.7(3) . . ?
C2C N1C C3C 119.5(3) . . ?
C12A O1C C1C 116.7(2) . . ?
C4C O4C C5C 115.4(3) . . ?
O1C C1C C2C 109.7(3) . . ?
O2C C2C N1C 122.7(3) . . ?
O2C C2C C1C 118.6(3) . . ?
N1C C2C C1C 118.6(3) . . ?
N1C C3C C4C 108.2(3) . . ?
N1C C3C C12C 111.6(2) . . ?
C4C C3C C12C 112.0(3) . . ?
O3C C4C O4C 124.3(4) . . ?
O3C C4C C3C 124.3(3) . . ?
O4C C4C C3C 111.4(3) . . ?
O4C C5C C6C 110.9(4) . . ?
C11C C6C C7C 117.2(5) . . ?
C11C C6C C5C 120.8(5) . . ?
C7C C6C C5C 122.0(5) . . ?
C8C C7C C6C 121.4(5) . . ?
C9C C8C C7C 119.5(6) . . ?
C10C C9C C8C 120.3(5) . . ?
C9C C10C C11C 120.7(5) . . ?
C6C C11C C10C 120.8(5) . . ?
C13C C12C C3C 111.2(3) . . ?
C13C C12C C14C 111.1(3) . . ?
C3C C12C C14C 111.7(3) . . ?
N2D N1D C1D 115.2(2) . . ?
N1D N2D C7D 115.0(2) . . ?
C6D C1D C2D 118.9(3) . . ?
C6D C1D N1D 117.4(3) . . ?
C2D C1D N1D 123.8(3) . . ?
C3D C2D C1D 120.8(3) . . ?
C2D C3D C4D 120.1(3) . . ?
C3D C4D C5D 120.1(3) . . ?
C6D C5D C4D 120.1(3) . . ?
O1F C6D C5D 123.9(3) . . ?
O1F C6D C1D 116.0(3) . . ?
C5D C6D C1D 120.1(3) . . ?
C8D C7D C12D 119.7(3) . . ?
C8D C7D N2D 116.7(3) . . ?
C12D C7D N2D 123.5(3) . . ?
O1E C8D C7D 116.5(3) . . ?
O1E C8D C9D 124.5(3) . . ?
C7D C8D C9D 119.0(3) . . ?
C10D C9D C8D 120.0(3) . . ?
C11D C10D C9D 120.9(3) . . ?
C12D C11D C10D 119.7(3) . . ?
C11D C12D C7D 120.6(3) . . ?
C2E N1E C3E 121.7(3) . . ?
C8D O1E C1E 118.3(2) . . ?
C4E O4E C5E 118.0(4) . . ?
O1E C1E C2E 110.4(3) . . ?
O2E C2E N1E 123.7(3) . . ?
O2E C2E C1E 118.3(3) . . ?
N1E C2E C1E 118.0(3) . . ?
N1E C3E C4E 108.4(3) . . ?
N1E C3E C12E 113.1(3) . . ?
C4E C3E C12E 108.5(3) . . ?
O3E C4E O4E 124.9(4) . . ?
O3E C4E C3E 124.2(3) . . ?
O4E C4E C3E 110.9(3) . . ?
O4E C5E C6E 111.3(3) . . ?
C7E C6E C11E 119.8(5) . . ?
C7E C6E C5E 121.2(5) . . ?
C11E C6E C5E 119.1(5) . . ?
C6E C7E C8E 120.4(5) . . ?
C7E C8E C9E 120.7(6) . . ?
C10E C9E C8E 118.8(6) . . ?
C9E C10E C11E 119.6(6) . . ?
C6E C11E C10E 120.7(6) . . ?
C13E C12E C14E 110.2(3) . . ?
C13E C12E C3E 110.9(3) . . ?
C14E C12E C3E 110.2(3) . . ?
C2F N1F C3F 118.9(3) . . ?
C6D O1F C1F 116.4(2) . . ?
C4F O4F C5F 116.1(3) . . ?
O1F C1F C2F 110.0(2) . . ?
O2F C2F N1F 122.7(3) . . ?
O2F C2F C1F 118.2(3) . . ?
N1F C2F C1F 119.1(3) . . ?
N1F C3F C4F 108.7(3) . . ?
N1F C3F C12F 111.3(3) . . ?
C4F C3F C12F 111.6(3) . . ?
O3F C4F O4F 124.2(3) . . ?
O3F C4F C3F 124.4(3) . . ?
O4F C4F C3F 111.4(3) . . ?
O4F C5F C6F 111.3(4) . . ?
C11F C6F C7F 118.7(4) . . ?
C11F C6F C5F 121.0(4) . . ?
C7F C6F C5F 120.3(4) . . ?
C8F C7F C6F 120.2(5) . . ?
C7F C8F C9F 121.1(5) . . ?
C10F C9F C8F 119.4(5) . . ?
C9F C10F C11F 120.5(5) . . ?
C6F C11F C10F 120.2(4) . . ?
C13F C12F C14F 111.1(3) . . ?
C13F C12F C3F 111.1(3) . . ?
C14F C12F C3F 110.9(3) . . ?

loop_
_geom_bond_atom_site_label_1
_geom_bond_atom_site_label_2
_geom_bond_distance
_geom_bond_site_symmetry_2
_geom_bond_publ_flag
N1A N2A 1.243(3) . ?
N1A C7A 1.416(4) . ?
N2A C1A 1.425(4) . ?
C1A C2A 1.395(4) . ?
C1A C6A 1.396(4) . ?
C2A O1B 1.360(4) . ?
C2A C3A 1.396(4) . ?
C3A C4A 1.372(5) . ?
C4A C5A 1.368(5) . ?
C5A C6A 1.368(5) . ?
C7A C8A 1.386(4) . ?
C7A C12A 1.400(4) . ?
C8A C9A 1.384(5) . ?
C9A C10A 1.376(5) . ?
C10A C11A 1.386(4) . ?
C11A C12A 1.389(5) . ?
C12A O1C 1.370(3) . ?
N1B C2B 1.334(4) . ?
N1B C3B 1.441(4) . ?
O1B C1B 1.426(4) . ?
O2B C2B 1.231(4) . ?
O3B C4B 1.192(4) . ?
O4B C4B 1.335(4) . ?
O4B C5B 1.458(5) . ?
C1B C2B 1.503(5) . ?
C3B C4B 1.515(5) . ?
C3B C12B 1.541(5) . ?
C5B C6B 1.465(6) . ?
C6B C7B 1.366(6) . ?
C6B C11B 1.373(6) . ?
C7B C8B 1.375(6) . ?
C8B C9B 1.379(8) . ?
C9B C10B 1.336(8) . ?
C10B C11B 1.371(7) . ?
C12B C14B 1.498(6) . ?
C12B C13B 1.527(5) . ?
N1C C2C 1.327(4) . ?
N1C C3C 1.449(4) . ?
O1C C1C 1.414(4) . ?
O2C C2C 1.221(4) . ?
O3C C4C 1.192(5) . ?
O4C C4C 1.332(4) . ?
O4C C5C 1.456(5) . ?
C1C C2C 1.520(4) . ?
C3C C4C 1.520(5) . ?
C3C C12C 1.526(5) . ?
C5C C6C 1.515(7) . ?
C6C C11C 1.346(7) . ?
C6C C7C 1.390(7) . ?
C7C C8C 1.371(8) . ?
C8C C9C 1.356(8) . ?
C9C C10C 1.321(8) . ?
C10C C11C 1.399(8) . ?
C12C C13C 1.517(6) . ?
C12C C14C 1.528(5) . ?
N1D N2D 1.238(3) . ?
N1D C1D 1.409(4) . ?
N2D C7D 1.418(4) . ?
C1D C6D 1.399(4) . ?
C1D C2D 1.398(4) . ?
C2D C3D 1.374(5) . ?
C3D C4D 1.377(5) . ?
C4D C5D 1.394(4) . ?
C5D C6D 1.378(4) . ?
C6D O1F 1.374(3) . ?
C7D C8D 1.391(4) . ?
C7D C12D 1.392(4) . ?
C8D O1E 1.362(4) . ?
C8D C9D 1.398(4) . ?
C9D C10D 1.374(5) . ?
C10D C11D 1.374(5) . ?
C11D C12D 1.371(5) . ?
N1E C2E 1.345(4) . ?
N1E C3E 1.451(4) . ?
O1E C1E 1.419(4) . ?
O2E C2E 1.227(4) . ?
O3E C4E 1.183(4) . ?
O4E C4E 1.322(4) . ?
O4E C5E 1.461(5) . ?
C1E C2E 1.500(4) . ?
C3E C4E 1.522(5) . ?
C3E C12E 1.562(5) . ?
C5E C6E 1.502(6) . ?
C6E C7E 1.320(7) . ?
C6E C11E 1.356(6) . ?
C7E C8E 1.354(8) . ?
C8E C9E 1.366(9) . ?
C9E C10E 1.346(10) . ?
C10E C11E 1.365(8) . ?
C12E C13E 1.513(6) . ?
C12E C14E 1.520(5) . ?
N1F C2F 1.329(4) . ?
N1F C3F 1.448(4) . ?
O1F C1F 1.423(4) . ?
O2F C2F 1.213(4) . ?
O3F C4F 1.193(4) . ?
O4F C4F 1.339(4) . ?
O4F C5F 1.457(5) . ?
C1F C2F 1.518(4) . ?
C3F C4F 1.520(5) . ?
C3F C12F 1.535(5) . ?
C5F C6F 1.510(6) . ?
C6F C11F 1.363(6) . ?
C6F C7F 1.384(6) . ?
C7F C8F 1.366(8) . ?
C8F C9F 1.374(8) . ?
C9F C10F 1.335(7) . ?
C10F C11F 1.408(7) . ?
C12F C13F 1.522(6) . ?
C12F C14F 1.524(5) . ?

loop_
_cod_related_entry_id
_cod_related_entry_database
_cod_related_entry_code
1 ChemSpider 25033850
